data_4323345
loop_
_publ_author_name
'Syed A. A. Shah'
'Hendrik Dorn'
'Herbert W. Roesky'
'Paolo Lubini'
'Hans-Georg Schmidt'

_publ_section_title
;
 Novel Cyclopentadienyl-Free Organolanthanides: The First Examples of
 Five-Membered Amidolanthanide Heterocycles
;
_journal_name_full 'Inorganic Chemistry'
_journal_page_first 1102
_journal_page_last 1106
_journal_paper_doi 10.1021/ic961033b
_journal_volume 36
_journal_year 1997
_chemical_formula_sum 'C39 H84 Cl2 Gd2 N4 O2 Si4'
_chemical_formula_weight 1138.86
_chemical_name_systematic
;
 ?
;
_space_group_IT_number 2
_symmetry_cell_setting triclinic
_symmetry_space_group_name_Hall '-P 1'
_symmetry_space_group_name_H-M 'P -1'
_atom_sites_solution_hydrogens geom
_atom_sites_solution_primary direct
_atom_sites_solution_secondary difmap
_audit_creation_method SHELXL
_cell_angle_alpha 107.57(3)
_cell_angle_beta 111.31(3)
_cell_angle_gamma 90.67(3)
_cell_formula_units_Z 1
_cell_length_a 10.321(2)
_cell_length_b 11.116(2)
_cell_length_c 13.434(3)
_cell_measurement_temperature 120(2)
_cell_volume 1356.0(6)
_computing_structure_refinement 'SHELXL-96 (Sheldrick, 1996)'
_computing_structure_solution 'SHELXS-96 (Sheldrick, 1990)'
_diffrn_ambient_temperature 120(2)
_diffrn_radiation_monochromator graphite
_diffrn_radiation_source 'fine-focus sealed tube'
_diffrn_radiation_type MoK\a
_diffrn_radiation_wavelength 0.71073
_diffrn_reflns_av_R_equivalents 0.0201
_diffrn_reflns_av_sigmaI/netI 0.0094
_diffrn_reflns_limit_h_max 12
_diffrn_reflns_limit_h_min -12
_diffrn_reflns_limit_k_max 12
_diffrn_reflns_limit_k_min -13
_diffrn_reflns_limit_l_max 16
_diffrn_reflns_limit_l_min -15
_diffrn_reflns_number 6013
_diffrn_reflns_theta_max 25.11
_diffrn_reflns_theta_min 3.69
_exptl_absorpt_coefficient_mu 2.643
_exptl_absorpt_correction_T_max 0.8094
_exptl_absorpt_correction_T_min 0.7477
_exptl_crystal_colour colourless
_exptl_crystal_density_diffrn 1.395
_exptl_crystal_description blocks
_exptl_crystal_F_000 580
_exptl_crystal_size_max 0.22
_exptl_crystal_size_mid 0.18
_exptl_crystal_size_min 0.10
_refine_diff_density_max 1.016
_refine_diff_density_min -1.741
_refine_diff_density_rms 0.101
_refine_ls_extinction_method none
_refine_ls_goodness_of_fit_all 1.185
_refine_ls_goodness_of_fit_obs 1.185
_refine_ls_matrix_type full
_refine_ls_number_parameters 310
_refine_ls_number_reflns 4767
_refine_ls_number_restraints 169
_refine_ls_restrained_S_all 1.170
_refine_ls_restrained_S_obs 1.169
_refine_ls_R_factor_all 0.0234
_refine_ls_R_factor_obs 0.0233
_refine_ls_shift/esd_max 0.014
_refine_ls_shift/esd_mean 0.002
_refine_ls_structure_factor_coef Fsqd
_refine_ls_weighting_details 'w=1/[\s^2^(Fo^2^)+(0.0356P)^2^+2.0031P] where P=(Fo^2^+2Fc^2^)/3'
_refine_ls_weighting_scheme calc
_refine_ls_wR_factor_all 0.0634
_refine_ls_wR_factor_obs 0.0633
_reflns_number_observed 4760
_reflns_number_total 4767
_reflns_observed_criterion >2sigma(I)
_cod_data_source_file ic961033b_1.cif
_cod_data_source_block 2
_cod_depositor_comments
;
The following automatic conversions were performed:

'_refine_ls_weighting_scheme' value 'calc
w=1/[\s^2^(Fo^2^)+(0.0356P)^2^+2.0031P] where P=(Fo^2^+2Fc^2^)/3' was
changed to 'calc'. New tag '_refine_ls_weighting_details' was
created. The value of the new tag was set to
'w=1/[\s^2^(Fo^2^)+(0.0356P)^2^+2.0031P] where P=(Fo^2^+2Fc^2^)/3'.

Automatic conversion script
Id: cif_fix_values 3143 2015-03-26 13:38:13Z robertas 
;
_cod_original_cell_volume 1356.1(5)
_cod_database_code 4323345

loop_
_symmetry_equiv_pos_as_xyz
'x, y, z'
'-x, -y, -z'

loop_
_atom_site_aniso_label
_atom_site_aniso_U_11
_atom_site_aniso_U_22
_atom_site_aniso_U_33
_atom_site_aniso_U_23
_atom_site_aniso_U_13
_atom_site_aniso_U_12
Gd1 0.01555(9) 0.01700(9) 0.01103(9) 0.00349(6) 0.00433(6) 0.00250(6)
Cl1 0.0183(3) 0.0321(4) 0.0164(3) -0.0005(3) 0.0070(3) -0.0013(3)
N1 0.0255(13) 0.0193(12) 0.0173(12) 0.0046(10) 0.0095(10) 0.0034(10)
O1 0.0166(11) 0.0389(13) 0.0155(10) 0.0007(9) 0.0056(9) -0.0001(9)
Si1 0.0221(4) 0.0200(4) 0.0194(4) 0.0022(3) 0.0073(3) -0.0005(3)
C1 0.0353(18) 0.0248(16) 0.0204(15) 0.0086(13) 0.0093(14) 0.0081(14)
N2 0.0213(13) 0.0224(13) 0.0160(12) 0.0081(10) 0.0057(10) 0.0049(10)
Si2 0.0192(4) 0.0280(4) 0.0141(4) 0.0062(3) 0.0036(3) 0.0024(3)
C2 0.051(2) 0.0327(19) 0.0274(18) 0.0106(15) 0.0008(17) 0.0118(17)
C3 0.053(2) 0.040(2) 0.042(2) 0.0188(17) 0.0224(19) 0.0278(18)
C4 0.059(3) 0.0325(19) 0.039(2) 0.0216(17) 0.0184(19) 0.0079(17)
C5 0.047(2) 0.0296(18) 0.0258(18) -0.0025(14) 0.0092(16) 0.0047(16)
C6 0.0283(18) 0.041(2) 0.047(2) 0.0145(18) 0.0154(17) -0.0038(15)
C7 0.046(2) 0.043(2) 0.0188(16) 0.0040(15) 0.0118(15) 0.0006(17)
C8 0.0245(18) 0.049(2) 0.041(2) 0.0186(18) 0.0002(16) 0.0021(16)
C9 0.0330(18) 0.0252(16) 0.0246(16) 0.0127(13) 0.0091(14) 0.0068(14)
C10 0.055(2) 0.041(2) 0.0328(19) 0.0228(17) 0.0173(18) 0.0107(18)
C11 0.045(2) 0.0333(18) 0.0310(18) 0.0123(15) 0.0154(16) 0.0184(16)
C12 0.041(2) 0.0245(17) 0.044(2) 0.0135(16) 0.0069(17) 0.0003(15)
C50 0.0275(17) 0.055(2) 0.0187(16) 0.0005(15) 0.0129(14) -0.0005(16)
C51_a 0.033(4) 0.121(10) 0.034(5) -0.024(5) 0.023(4) 0.000(6)
C52_a 0.027(3) 0.078(6) 0.049(4) -0.016(3) 0.022(3) -0.012(3)
C53_a 0.018(5) 0.079(9) 0.036(4) -0.011(5) 0.013(4) -0.004(5)
C51_b 0.023(7) 0.029(8) 0.036(9) -0.020(8) 0.006(8) -0.010(6)
C52_b 0.027(6) 0.070(12) 0.038(7) 0.006(7) 0.016(5) 0.008(7)
C53_b 0.009(9) 0.062(18) 0.028(9) -0.019(11) -0.011(7) 0.003(10)
C80 0.056(11) 0.147(13) 0.105(13) 0.089(9) 0.011(11) 0.022(12)
C81 0.087(11) 0.172(15) 0.081(9) 0.055(8) 0.022(8) 0.047(11)
C82 0.107(16) 0.096(11) 0.112(15) 0.032(10) 0.019(13) 0.041(11)
C83 0.067(8) 0.097(8) 0.115(10) 0.063(8) 0.015(7) 0.017(7)
C84 0.078(15) 0.121(11) 0.085(14) 0.051(9) 0.028(13) 0.028(12)
C85 0.054(7) 0.097(7) 0.082(7) 0.043(6) -0.014(6) 0.012(6)
C86 0.13(2) 0.103(12) 0.138(18) 0.022(12) -0.064(14) 0.000(14)

loop_
_atom_site_label
_atom_site_type_symbol
_atom_site_fract_x
_atom_site_fract_y
_atom_site_fract_z
_atom_site_U_iso_or_equiv
_atom_site_thermal_displace_type
_atom_site_occupancy
_atom_site_calc_flag
_atom_site_refinement_flags
_atom_site_disorder_group
Gd1 Gd -0.006342(13) -0.109800(12) -0.164390(10) 0.01503(6) Uani 1 d . .
Cl1 Cl 0.17632(7) 0.05734(7) 0.04328(6) 0.02424(16) Uani 1 d . .
N1 N -0.0497(3) -0.3194(2) -0.2274(2) 0.0206(5) Uani 1 d . .
O1 O 0.2061(2) -0.1102(2) -0.19890(18) 0.0259(5) Uani 1 d . .
Si1 Si -0.19935(9) -0.36613(8) -0.34938(7) 0.02175(18) Uani 1 d . .
C1 C 0.0275(4) -0.4021(3) -0.1646(3) 0.0270(7) Uani 1 d . .
N2 N -0.1325(3) -0.0576(2) -0.3140(2) 0.0199(5) Uani 1 d . .
Si2 Si -0.23401(9) -0.19153(8) -0.42070(7) 0.02146(18) Uani 1 d . .
C2 C 0.1227(5) -0.3149(4) -0.0461(3) 0.0409(9) Uani 1 d . .
H2A H 0.1874 -0.2550 -0.0523 0.061 Uiso 1 calc R .
H2B H 0.1766 -0.3666 -0.0022 0.061 Uiso 1 calc R .
H2C H 0.0651 -0.2674 -0.0079 0.061 Uiso 1 calc R .
C3 C 0.1181(5) -0.4772(4) -0.2223(3) 0.0424(9) Uani 1 d . .
H3A H 0.1871 -0.4179 -0.2246 0.064 Uiso 1 calc R .
H3B H 0.0583 -0.5299 -0.2996 0.064 Uiso 1 calc R .
H3C H 0.1669 -0.5320 -0.1798 0.064 Uiso 1 calc R .
C4 C -0.0730(5) -0.4936(4) -0.1519(3) 0.0413(9) Uani 1 d . .
H4A H -0.0186 -0.5423 -0.1051 0.062 Uiso 1 calc R .
H4B H -0.1327 -0.5523 -0.2268 0.062 Uiso 1 calc R .
H4C H -0.1318 -0.4449 -0.1159 0.062 Uiso 1 calc R .
C5 C -0.1917(4) -0.5078(3) -0.4674(3) 0.0385(9) Uani 1 d . .
H5A H -0.1094 -0.4912 -0.4837 0.058 Uiso 1 calc R .
H5B H -0.2770 -0.5217 -0.5355 0.058 Uiso 1 calc R .
H5C H -0.1850 -0.5838 -0.4442 0.058 Uiso 1 calc R .
C6 C -0.3641(4) -0.4087(4) -0.3292(4) 0.0388(9) Uani 1 d . .
H6A H -0.3669 -0.3456 -0.2612 0.058 Uiso 1 calc R .
H6B H -0.3640 -0.4933 -0.3208 0.058 Uiso 1 calc R .
H6C H -0.4468 -0.4094 -0.3952 0.058 Uiso 1 calc R .
C7 C -0.1897(4) -0.2396(4) -0.5511(3) 0.0376(8) Uani 1 d . .
H7A H -0.2124 -0.1749 -0.5885 0.056 Uiso 1 calc R .
H7B H -0.2446 -0.3218 -0.6033 0.056 Uiso 1 calc R .
H7C H -0.0894 -0.2468 -0.5290 0.056 Uiso 1 calc R .
C8 C -0.4278(4) -0.1810(4) -0.4758(4) 0.0413(9) Uani 1 d . .
H8A H -0.4584 -0.1540 -0.4123 0.062 Uiso 1 calc R .
H8B H -0.4792 -0.2647 -0.5276 0.062 Uiso 1 calc R .
H8C H -0.4467 -0.1189 -0.5161 0.062 Uiso 1 calc R .
C9 C -0.1348(4) 0.0750(3) -0.3138(3) 0.0271(7) Uani 1 d . .
C10 C -0.1605(5) 0.0860(4) -0.4302(3) 0.0401(9) Uani 1 d . .
H10A H -0.1562 0.1760 -0.4247 0.060 Uiso 1 calc R .
H10B H -0.2533 0.0407 -0.4841 0.060 Uiso 1 calc R .
H10C H -0.0883 0.0483 -0.4562 0.060 Uiso 1 calc R .
C11 C -0.2502(4) 0.1321(3) -0.2752(3) 0.0355(8) Uani 1 d . .
H11A H -0.2339 0.1266 -0.2002 0.053 Uiso 1 calc R .
H11B H -0.3419 0.0846 -0.3293 0.053 Uiso 1 calc R .
H11C H -0.2483 0.2216 -0.2714 0.053 Uiso 1 calc R .
C12 C 0.0078(4) 0.1518(3) -0.2308(3) 0.0390(9) Uani 1 d . .
H12A H 0.0086 0.2400 -0.2307 0.059 Uiso 1 calc R .
H12B H 0.0820 0.1141 -0.2539 0.059 Uiso 1 calc R .
H12C H 0.0240 0.1504 -0.1546 0.059 Uiso 1 calc R .
C50 C 0.1950(4) -0.1773(4) -0.3138(3) 0.0355(8) Uani 1 d U .
H50A_a H 0.1475 -0.1303 -0.3659 0.043 Uiso 1 calc R 1
H50B_a H 0.1434 -0.2643 -0.3428 0.043 Uiso 1 calc R 1
C51_a C 0.3457(16) -0.1808(15) -0.2991(10) 0.072(4) Uani 0.740(16) d PU 1
H51A_a H 0.3770 -0.2592 -0.2830 0.086 Uiso 0.740(16) calc PR 1
H51B_a H 0.3566 -0.1814 -0.3695 0.086 Uiso 0.740(16) calc PR 1
C52_a C 0.4250(6) -0.0770(9) -0.2123(6) 0.058(3) Uani 0.740(16) d PU 1
H52A_a H 0.4253 -0.0021 -0.2376 0.070 Uiso 0.740(16) calc PR 1
H52B_a H 0.5229 -0.0930 -0.1780 0.070 Uiso 0.740(16) calc PR 1
C53_a C 0.351(2) -0.0569(17) -0.1279(18) 0.051(4) Uani 0.740(16) d PU 1
H53A_a H 0.3919 -0.1020 -0.0728 0.062 Uiso 0.740(16) calc PR 1
H53B_a H 0.3584 0.0348 -0.0862 0.062 Uiso 0.740(16) calc PR 1
C51_b C 0.339(4) -0.209(3) -0.316(3) 0.039(5) Uani 0.260(16) d PU 2
H51C_b H 0.3372 -0.3013 -0.3515 0.046 Uiso 0.260(16) calc PR 2
H51D_b H 0.3709 -0.1615 -0.3568 0.046 Uiso 0.260(16) calc PR 2
C52_b C 0.4271(17) -0.164(2) -0.1921(14) 0.046(5) Uani 0.260(16) d PU 2
H52C_b H 0.4543 -0.2385 -0.1678 0.056 Uiso 0.260(16) calc PR 2
H52D_b H 0.5141 -0.1115 -0.1783 0.056 Uiso 0.260(16) calc PR 2
C53_b C 0.356(5) -0.089(5) -0.124(5) 0.047(9) Uani 0.260(16) d PU 2
H53C_b H 0.3942 0.0021 -0.0965 0.056 Uiso 0.260(16) calc PR 2
H53D_b H 0.3693 -0.1175 -0.0586 0.056 Uiso 0.260(16) calc PR 2
C80 C 0.460(2) 0.4802(16) 0.0573(15) 0.097(6) Uani 0.50 d PDU -1
H80 H 0.4114 0.4211 0.0745 0.116 Uiso 0.50 calc PR -1
C81 C 0.4991(15) 0.6022(15) 0.1267(11) 0.113(5) Uani 0.50 d PDU -1
H81 H 0.4784 0.6288 0.1928 0.136 Uiso 0.50 calc PR -1
C82 C 0.568(2) 0.6870(17) 0.1023(16) 0.112(6) Uani 0.50 d PDU -1
H82 H 0.5948 0.7729 0.1512 0.135 Uiso 0.50 calc PR -1
C83 C 0.5981(13) 0.6494(12) 0.0078(12) 0.093(4) Uani 0.50 d PDU -1
H83 H 0.6475 0.7079 -0.0093 0.111 Uiso 0.50 calc PR -1
C84 C 0.557(3) 0.5270(14) -0.0613(17) 0.092(6) Uani 0.50 d PDU -1
H84 H 0.5749 0.5002 -0.1284 0.110 Uiso 0.50 calc PR -1
C85 C 0.4893(12) 0.4421(11) -0.0364(10) 0.086(3) Uani 0.50 d PDU -1
C86 C 0.445(3) 0.302(2) -0.116(2) 0.163(11) Uani 0.50 d PDU -1
H86A H 0.3762 0.2987 -0.1902 0.244 Uiso 0.50 calc PR -1
H86B H 0.4035 0.2522 -0.0834 0.244 Uiso 0.50 calc PR -1
H86C H 0.5279 0.2655 -0.1254 0.244 Uiso 0.50 calc PR -1

loop_
_atom_type_symbol
_atom_type_description
_atom_type_scat_dispersion_real
_atom_type_scat_dispersion_imag
_atom_type_scat_source
C C 0.0033 0.0016 'International Tables Vol C Tables 4.2.6.8 and 6.1.1.4'
H H 0.0000 0.0000 'International Tables Vol C Tables 4.2.6.8 and 6.1.1.4'
N N 0.0061 0.0033 'International Tables Vol C Tables 4.2.6.8 and 6.1.1.4'
Gd Gd -0.1653 3.9035 'International Tables Vol C Tables 4.2.6.8 and 6.1.1.4'
O O 0.0106 0.0060 'International Tables Vol C Tables 4.2.6.8 and 6.1.1.4'
Si Si 0.0817 0.0704 'International Tables Vol C Tables 4.2.6.8 and 6.1.1.4'
Cl Cl 0.1484 0.1585 'International Tables Vol C Tables 4.2.6.8 and 6.1.1.4'

loop_
_geom_angle_atom_site_label_1
_geom_angle_atom_site_label_2
_geom_angle_atom_site_label_3
_geom_angle
_geom_angle_site_symmetry_1
_geom_angle_site_symmetry_3
_geom_angle_publ_flag
N1 Gd1 N2 102.97(10) . . ?
N1 Gd1 O1 92.70(9) . . ?
N2 Gd1 O1 95.19(9) . . ?
N1 Gd1 Cl1 99.26(7) . 2 ?
N2 Gd1 Cl1 100.10(7) . 2 ?
O1 Gd1 Cl1 157.90(5) . 2 ?
N1 Gd1 Cl1 130.72(7) . . ?
N2 Gd1 Cl1 126.13(7) . . ?
O1 Gd1 Cl1 80.14(6) . . ?
Cl1 Gd1 Cl1 77.96(3) 2 . ?
N1 Gd1 Si1 30.63(7) . . ?
N2 Gd1 Si1 73.77(7) . . ?
O1 Gd1 Si1 104.23(6) . . ?
Cl1 Gd1 Si1 95.36(3) 2 . ?
Cl1 Gd1 Si1 159.62(3) . . ?
N1 Gd1 Si2 72.98(8) . . ?
N2 Gd1 Si2 30.18(7) . . ?
O1 Gd1 Si2 99.78(6) . . ?
Cl1 Gd1 Si2 101.47(3) 2 . ?
Cl1 Gd1 Si2 156.27(3) . . ?
Si1 Gd1 Si2 43.64(3) . . ?
Gd1 Cl1 Gd1 102.04(3) 2 . ?
C1 N1 Si1 126.6(2) . . ?
C1 N1 Gd1 124.14(19) . . ?
Si1 N1 Gd1 108.71(13) . . ?
C53_a O1 C50 109.5(8) . . ?
C50 O1 C53_b 107(2) . . ?
C53_a O1 Gd1 133.5(7) . . ?
C50 O1 Gd1 117.00(18) . . ?
C53_b O1 Gd1 133(2) . . ?
N1 Si1 C6 114.59(16) . . ?
N1 Si1 C5 115.35(16) . . ?
C6 Si1 C5 105.10(19) . . ?
N1 Si1 Si2 107.05(10) . . ?
C6 Si1 Si2 107.86(13) . . ?
C5 Si1 Si2 106.41(13) . . ?
N1 Si1 Gd1 40.66(9) . . ?
C6 Si1 Gd1 114.71(13) . . ?
C5 Si1 Gd1 139.54(14) . . ?
Si2 Si1 Gd1 68.62(4) . . ?
N1 C1 C3 111.1(3) . . ?
N1 C1 C2 107.2(3) . . ?
C3 C1 C2 109.0(3) . . ?
N1 C1 C4 111.4(3) . . ?
C3 C1 C4 109.9(3) . . ?
C2 C1 C4 108.2(3) . . ?
C9 N2 Si2 127.1(2) . . ?
C9 N2 Gd1 123.15(19) . . ?
Si2 N2 Gd1 109.52(13) . . ?
N2 Si2 C8 114.54(17) . . ?
N2 Si2 C7 115.13(15) . . ?
C8 Si2 C7 104.65(19) . . ?
N2 Si2 Si1 107.96(9) . . ?
C8 Si2 Si1 107.76(14) . . ?
C7 Si2 Si1 106.30(13) . . ?
N2 Si2 Gd1 40.30(8) . . ?
C8 Si2 Gd1 130.09(14) . . ?
C7 Si2 Gd1 124.71(13) . . ?
Si1 Si2 Gd1 67.74(4) . . ?
N2 C9 C10 112.7(3) . . ?
N2 C9 C11 109.7(3) . . ?
C10 C9 C11 108.9(3) . . ?
N2 C9 C12 108.4(3) . . ?
C10 C9 C12 108.0(3) . . ?
C11 C9 C12 109.2(3) . . ?
O1 C50 C51_a 102.3(5) . . ?
O1 C50 C51_b 111.3(12) . . ?
C52_a C51_a C50 109.1(9) . . ?
C51_a C52_a C53_a 103.1(10) . . ?
O1 C53_a C52_a 104.0(12) . . ?
C52_b C51_b C50 100(2) . . ?
C53_b C52_b C51_b 113(3) . . ?
C52_b C53_b O1 106(3) . . ?
C85 C80 C81 120.0(10) . . ?
C80 C81 C82 120.2(10) . . ?
C81 C82 C83 120.2(10) . . ?
C84 C83 C82 118.6(9) . . ?
C85 C84 C83 121.2(10) . . ?
C80 C85 C84 119.7(10) . . ?
C80 C85 C86 120.2(9) . . ?
C84 C85 C86 120.1(9) . . ?

loop_
_geom_bond_atom_site_label_1
_geom_bond_atom_site_label_2
_geom_bond_distance
_geom_bond_site_symmetry_2
_geom_bond_publ_flag
Gd1 N1 2.203(3) . ?
Gd1 N2 2.211(2) . ?
Gd1 O1 2.400(2) . ?
Gd1 Cl1 2.7550(10) 2 ?
Gd1 Cl1 2.7849(17) . ?
Gd1 Si1 3.2027(19) . ?
Gd1 Si2 3.2225(17) . ?
Cl1 Gd1 2.7550(10) 2 ?
N1 C1 1.479(4) . ?
N1 Si1 1.723(3) . ?
O1 C53_a 1.447(19) . ?
O1 C50 1.458(4) . ?
O1 C53_b 1.48(5) . ?
Si1 C6 1.893(4) . ?
Si1 C5 1.894(4) . ?
Si1 Si2 2.3881(13) . ?
C1 C3 1.525(5) . ?
C1 C2 1.533(5) . ?
C1 C4 1.532(5) . ?
N2 C9 1.473(4) . ?
N2 Si2 1.719(3) . ?
Si2 C8 1.883(4) . ?
Si2 C7 1.894(4) . ?
C9 C10 1.532(5) . ?
C9 C11 1.536(5) . ?
C9 C12 1.530(5) . ?
C50 C51_a 1.498(16) . ?
C50 C51_b 1.54(4) . ?
C51_a C52_a 1.354(13) . ?
C52_a C53_a 1.551(19) . ?
C51_b C52_b 1.50(4) . ?
C52_b C53_b 1.44(6) . ?
C80 C85 1.347(12) . ?
C80 C81 1.351(13) . ?
C81 C82 1.355(14) . ?
C82 C83 1.363(13) . ?
C83 C84 1.353(12) . ?
C84 C85 1.351(12) . ?
C85 C86 1.55(3) . ?
